data_7203409
loop_
_publ_author_name
'Fernando S. Delgado'
'Catalina Ruiz-P\'erez'
'Joaqu\'in Sanchiz'
'Francesc Lloret'
'Miguel Julve'

_publ_section_title
;
 Part II. Network formation and magnetic behaviour of
 copper(<small>II</small>) malonate anions in ammonium derivatives
;
_journal_issue 7
_journal_name_full CrystEngComm
_journal_page_first 530
_journal_paper_doi 10.1039/b604573a
_journal_volume 8
_journal_year 2006
_chemical_formula_sum 'C6 H12 Cu N2 O8'
_chemical_formula_weight 303.72
_chemical_name_systematic
;
?
;
_space_group_IT_number 43
_symmetry_cell_setting orthorhombic
_symmetry_Int_Tables_number 43
_symmetry_space_group_name_Hall 'F 2 -2d'
_symmetry_space_group_name_H-M 'F d d 2'
_atom_sites_solution_hydrogens geom
_atom_sites_solution_primary direct
_atom_sites_solution_secondary difmap
_audit_creation_method SHELXL-97
_cell_angle_alpha 90.00
_cell_angle_beta 90.00
_cell_angle_gamma 90.00
_cell_formula_units_Z 8
_cell_length_a 13.6559(18)
_cell_length_b 16.4436(9)
_cell_length_c 9.0876(9)
_cell_measurement_temperature 100(2)
_cell_volume 2040.6(4)
_computing_cell_refinement 'Dirax/lsq (Duisenberg & Schreurs, 1989-2000)'
_computing_data_collection 'Collect (Nonius BV, 1997-2000)'
_computing_data_reduction 'EvalCCD (Duisenberg & Schreurs 1990-2000)'
_computing_molecular_graphics 'Ortep-3 for Windows (Farrugia, 1997)'
_computing_publication_material 'WinGX publication routines (Farrugia, 1999)'
_computing_structure_refinement 'SHELXL-97 (Sheldrick, 1997)'
_computing_structure_solution 'SHELXS-97 (Sheldrick, 1997)'
_diffrn_ambient_temperature 100(2)
_diffrn_detector 'CCD plate'
_diffrn_detector_area_resol_mean 9
_diffrn_measured_fraction_theta_full 0.992
_diffrn_measured_fraction_theta_max 0.992
_diffrn_measurement_device '95mm CCD camera on \k-goniostat'
_diffrn_measurement_device_type KappaCCD
_diffrn_measurement_method 'CCD rotation images, thick slices'
_diffrn_radiation_monochromator 'horizonally mounted graphite crystal'
_diffrn_radiation_probe x-ray
_diffrn_radiation_source 'fine-focus sealed tube'
_diffrn_radiation_type Mok\a
_diffrn_radiation_wavelength 0.71073
_diffrn_reflns_av_R_equivalents 0.0202
_diffrn_reflns_av_sigmaI/netI 0.0408
_diffrn_reflns_limit_h_max 16
_diffrn_reflns_limit_h_min -17
_diffrn_reflns_limit_k_max 21
_diffrn_reflns_limit_k_min -11
_diffrn_reflns_limit_l_max 10
_diffrn_reflns_limit_l_min -11
_diffrn_reflns_number 2259
_diffrn_reflns_theta_full 27.50
_diffrn_reflns_theta_max 27.50
_diffrn_reflns_theta_min 5.13
_diffrn_source 'Enraf Nonius FR590'
_exptl_absorpt_coefficient_mu 2.178
_exptl_absorpt_correction_type multi-scan
_exptl_absorpt_process_details '(SADABS, Sheldrick, Bruker, 2000)'
_exptl_crystal_colour 'palid blue'
_exptl_crystal_density_diffrn 1.977
_exptl_crystal_density_method 'not measured'
_exptl_crystal_description 'irregular prism'
_exptl_crystal_F_000 1240
_exptl_crystal_size_max 0.12
_exptl_crystal_size_mid 0.12
_exptl_crystal_size_min 0.06
_refine_diff_density_max 0.328
_refine_diff_density_min -0.359
_refine_diff_density_rms 0.076
_refine_ls_abs_structure_details 'Flack H D (1983), Acta Cryst. A39, 876-881'
_refine_ls_abs_structure_Flack 0.03(2)
_refine_ls_extinction_method none
_refine_ls_goodness_of_fit_ref 1.080
_refine_ls_hydrogen_treatment mixed
_refine_ls_matrix_type full
_refine_ls_number_parameters 103
_refine_ls_number_reflns 1076
_refine_ls_number_restraints 1
_refine_ls_restrained_S_all 1.079
_refine_ls_R_factor_all 0.0261
_refine_ls_R_factor_gt 0.0226
_refine_ls_shift/su_max 0.000
_refine_ls_shift/su_mean 0.000
_refine_ls_structure_factor_coef Fsqd
_refine_ls_weighting_details 'calc w=1/[\s^2^(Fo^2^)+(0.0153P)^2^+2.0844P] where P=(Fo^2^+2Fc^2^)/3'
_refine_ls_weighting_scheme calc
_refine_ls_wR_factor_gt 0.0499
_refine_ls_wR_factor_ref 0.0508
_reflns_number_gt 1009
_reflns_number_total 1076
_reflns_threshold_expression >2sigma(I)
_cod_data_source_file b604573a.txt
_cod_data_source_block compound1b
_cod_depositor_comments
;
The following automatic conversions were performed:
'_exptl_absorpt_correction_type' value 'Multi-scan' changed to
'multi-scan' according to
'/home/saulius/struct/CIF-dictionaries/cif_core.dic' dictionary named
'cif_core.dic' version 2.4.1 from 2010-06-29.

Automatic conversion script
Id: cif_fix_enum 1527 2010-12-29 10:47:43Z saulius 
;
_cod_original_sg_symbol_Hall 'F 2 -2 d'
_cod_database_code 7203409

loop_
_symmetry_equiv_pos_as_xyz
'x, y, z'
'-x, -y, z'
'-x+1/4, y+1/4, z+1/4'
'x+3/4, -y+3/4, z+1/4'
'x, y+1/2, z+1/2'
'-x, -y+1/2, z+1/2'
'-x+1/4, y+3/4, z+3/4'
'x+3/4, -y+5/4, z+3/4'
'x+1/2, y, z+1/2'
'-x+1/2, -y, z+1/2'
'-x+3/4, y+1/4, z+3/4'
'x+5/4, -y+3/4, z+3/4'
'x+1/2, y+1/2, z'
'-x+1/2, -y+1/2, z'
'-x+3/4, y+3/4, z+1/4'
'x+5/4, -y+5/4, z+1/4'

loop_
_atom_site_label
_atom_site_type_symbol
_atom_site_fract_x
_atom_site_fract_y
_atom_site_fract_z
_atom_site_U_iso_or_equiv
_atom_site_adp_type
_atom_site_occupancy
_atom_site_symmetry_multiplicity
_atom_site_calc_flag
_atom_site_refinement_flags
_atom_site_disorder_assembly
_atom_site_disorder_group
Cu1 Cu 0.2500 -0.2500 0.43896(8) 0.00639(11) Uani 1 2 d S . .
O1 O 0.21240(17) -0.17355(13) 0.2837(2) 0.0094(4) Uani 1 1 d . . .
O2 O 0.21161(17) -0.17521(13) 0.59398(18) 0.0088(4) Uani 1 1 d . . .
O3 O 0.13812(14) -0.06293(11) 0.2044(2) 0.0083(4) Uani 1 1 d . . .
O4 O 0.16410(12) -0.05815(10) 0.6902(3) 0.0085(4) Uani 1 1 d . . .
C1 C 0.1857(2) -0.10092(19) 0.3011(3) 0.0074(6) Uani 1 1 d . . .
C2 C 0.2137(2) -0.05474(15) 0.4397(4) 0.0076(5) Uani 1 1 d . . .
C3 C 0.1946(2) -0.09963(19) 0.5834(3) 0.0063(6) Uani 1 1 d . . .
N11 N 0.17996(17) -0.15024(13) -0.0555(4) 0.0093(4) Uani 1 1 d . . .
H11 H 0.161(3) -0.123(3) 0.031(5) 0.038(13) Uiso 1 1 d . . .
H12 H 0.148(2) -0.200(2) -0.068(5) 0.027(9) Uiso 1 1 d . . .
H13 H 0.171(3) -0.121(3) -0.136(5) 0.028(12) Uiso 1 1 d . . .
H14 H 0.245(2) -0.1608(17) -0.036(4) 0.009(8) Uiso 1 1 d . . .
H1 H 0.185(2) -0.0033(15) 0.442(3) 0.005(7) Uiso 1 1 d . . .
H2 H 0.283(2) -0.0460(17) 0.429(6) 0.008(7) Uiso 1 1 d . . .

loop_
_atom_site_aniso_label
_atom_site_aniso_U_11
_atom_site_aniso_U_22
_atom_site_aniso_U_33
_atom_site_aniso_U_23
_atom_site_aniso_U_13
_atom_site_aniso_U_12
Cu1 0.00982(19) 0.00514(18) 0.00420(17) 0.000 0.000 0.0017(2)
O1 0.0141(11) 0.0073(11) 0.0068(10) -0.0001(8) 0.0003(9) 0.0031(10)
O2 0.0129(11) 0.0066(11) 0.0069(10) 0.0006(8) 0.0013(9) 0.0019(10)
O3 0.0095(9) 0.0106(9) 0.0050(10) 0.0014(10) 0.0005(9) 0.0040(7)
O4 0.0108(9) 0.0084(8) 0.0063(8) -0.0006(10) -0.0003(10) 0.0018(7)
C1 0.0046(13) 0.0089(15) 0.0086(14) -0.0002(12) 0.0037(12) -0.0017(12)
C2 0.0106(11) 0.0047(11) 0.0076(11) 0.0010(14) -0.0007(16) -0.0012(10)
C3 0.0042(14) 0.0091(15) 0.0055(13) 0.0000(11) -0.0014(11) -0.0032(12)
N11 0.0109(11) 0.0097(10) 0.0073(11) 0.0023(12) 0.0001(12) -0.0019(10)

loop_
_atom_type_symbol
_atom_type_description
_atom_type_scat_dispersion_real
_atom_type_scat_dispersion_imag
_atom_type_scat_source
C C 0.0033 0.0016 'International Tables Vol C Tables 4.2.6.8 and 6.1.1.4'
H H 0.0000 0.0000 'International Tables Vol C Tables 4.2.6.8 and 6.1.1.4'
Cu Cu 0.3201 1.2651 'International Tables Vol C Tables 4.2.6.8 and 6.1.1.4'
N N 0.0061 0.0033 'International Tables Vol C Tables 4.2.6.8 and 6.1.1.4'
O O 0.0106 0.0060 'International Tables Vol C Tables 4.2.6.8 and 6.1.1.4'

loop_
_geom_angle_atom_site_label_1
_geom_angle_atom_site_label_2
_geom_angle_atom_site_label_3
_geom_angle
_geom_angle_site_symmetry_1
_geom_angle_site_symmetry_3
_geom_angle_publ_flag
O2 Cu1 O2 87.00(12) 14_545 . ?
O2 Cu1 O1 92.60(6) 14_545 14_545 ?
O2 Cu1 O1 179.27(11) . 14_545 ?
O2 Cu1 O1 179.27(11) 14_545 . ?
O2 Cu1 O1 92.60(6) . . ?
O1 Cu1 O1 87.81(12) 14_545 . ?
O2 Cu1 O4 89.82(8) 14_545 12_444 ?
O2 Cu1 O4 89.80(9) . 12_444 ?
O1 Cu1 O4 90.81(9) 14_545 12_444 ?
O1 Cu1 O4 89.57(9) . 12_444 ?
O2 Cu1 O4 89.80(9) 14_545 7_544 ?
O2 Cu1 O4 89.82(8) . 7_544 ?
O1 Cu1 O4 89.57(9) 14_545 7_544 ?
O1 Cu1 O4 90.81(9) . 7_544 ?
O4 Cu1 O4 179.47(13) 12_444 7_544 ?
C1 O1 Cu1 126.48(18) . . ?
C3 O2 Cu1 127.95(17) . . ?
C3 O4 Cu1 120.93(19) . 3 ?
O3 C1 O1 122.2(3) . . ?
O3 C1 C2 117.4(3) . . ?
O1 C1 C2 120.4(2) . . ?
C1 C2 C3 115.2(2) . . ?
O4 C3 O2 122.3(3) . . ?
O4 C3 C2 117.1(3) . . ?
O2 C3 C2 120.6(2) . . ?

loop_
_geom_bond_atom_site_label_1
_geom_bond_atom_site_label_2
_geom_bond_distance
_geom_bond_site_symmetry_2
_geom_bond_publ_flag
Cu1 O2 1.942(2) 14_545 ?
Cu1 O2 1.942(2) . ?
Cu1 O1 1.958(2) 14_545 ?
Cu1 O1 1.958(2) . ?
Cu1 O4 2.4365(17) 12_444 ?
Cu1 O4 2.4365(17) 7_544 ?
O1 C1 1.259(3) . ?
O2 C3 1.268(4) . ?
O3 C1 1.259(4) . ?
O4 C3 1.257(4) . ?
O4 Cu1 2.4365(17) 3 ?
C1 C2 1.519(4) . ?
C2 C3 1.523(4) . ?
